data_7040945
loop_
_publ_author_name
'Cols, Jean-Marie E P'
'Taylor, Cameron E.'
'Gagnon, Kevin J.'
'Teat, Simon J.'
'McIntosh, Ruaraidh D.'

_publ_section_title
;
 Well-defined Ti4 pre-catalysts for the ring-opening polymerisation of
 lactide.
;
_journal_issue 44
_journal_name_full 'Dalton transactions (Cambridge, England : 2003)'
_journal_page_first 17729
_journal_page_last 17738
_journal_paper_doi 10.1039/c6dt03842e
_journal_volume 45
_journal_year 2016
_chemical_formula_moiety 'C64 H56 N4 O18 Ti4, 2(C2 H3 N)'
_chemical_formula_sum 'C68 H62 N6 O18 Ti4'
_chemical_formula_weight 1442.83
_space_group_crystal_system triclinic
_space_group_IT_number 2
_space_group_name_Hall '-P 1'
_space_group_name_H-M_alt 'P -1'
_symmetry_space_group_name_Hall '-P 1'
_symmetry_space_group_name_H-M 'P -1'
_atom_sites_solution_hydrogens geom
_atom_sites_solution_primary direct
_audit_creation_date 2016-05-20
_audit_creation_method
;
Olex2 1.2
(compiled 2016.02.19 svn.r3266 for OlexSys, GUI svn.r5155)
;
_audit_update_record
;
2016-06-06 deposited with the CCDC.
2016-10-17 downloaded from the CCDC.
;
_cell_angle_alpha 85.061(2)
_cell_angle_beta 89.175(2)
_cell_angle_gamma 86.151(2)
_cell_formula_units_Z 2
_cell_length_a 12.0501(4)
_cell_length_b 12.0820(4)
_cell_length_c 23.2457(8)
_cell_measurement_reflns_used 9611
_cell_measurement_temperature 100(2)
_cell_measurement_theta_max 33.59
_cell_measurement_theta_min 2.53
_cell_volume 3364.0(2)
_computing_cell_refinement 'SAINT V8.34A Bruker-AXS, Madison WI'
_computing_data_collection 'Bruker APEX2 Bruker-AXS, Madison WI'
_computing_data_reduction 'SAINT V8.34A Bruker-AXS, Madison WI'
_computing_molecular_graphics 'Olex2 (Dolomanov et al., 2009)'
_computing_publication_material 'Olex2 (Dolomanov et al., 2009)'
_computing_structure_refinement 'ShelXL (Sheldrick, 2015)'
_computing_structure_solution 'ShelXT (Sheldrick, 2015)'
_diffrn_ambient_temperature 100
_diffrn_detector_area_resol_mean 10.42
_diffrn_measured_fraction_theta_full 0.998
_diffrn_measured_fraction_theta_max 0.997
_diffrn_measurement_device_type 'Bruker D8 with PHOTON 100 detector'
_diffrn_measurement_method '\f and \w shutterless scans'
_diffrn_radiation_monochromator 'silicon 111'
_diffrn_radiation_type synchrotron
_diffrn_radiation_wavelength 0.7749
_diffrn_reflns_av_R_equivalents 0.0497
_diffrn_reflns_av_unetI/netI 0.0673
_diffrn_reflns_Laue_measured_fraction_full 0.998
_diffrn_reflns_Laue_measured_fraction_max 0.997
_diffrn_reflns_limit_h_max 17
_diffrn_reflns_limit_h_min -17
_diffrn_reflns_limit_k_max 17
_diffrn_reflns_limit_k_min -17
_diffrn_reflns_limit_l_max 33
_diffrn_reflns_limit_l_min -33
_diffrn_reflns_number 57801
_diffrn_reflns_point_group_measured_fraction_full 0.998
_diffrn_reflns_point_group_measured_fraction_max 0.997
_diffrn_reflns_theta_full 27.706
_diffrn_reflns_theta_max 33.668
_diffrn_reflns_theta_min 2.154
_diffrn_source 'Advanced Light Source station 11.3.1'
_exptl_absorpt_coefficient_mu 0.670
_exptl_absorpt_correction_T_max 0.8624
_exptl_absorpt_correction_T_min 0.7781
_exptl_absorpt_correction_type multi-scan
_exptl_absorpt_process_details
;
SADABS-2014/4 (Bruker,2014/4) was used for absorption correction.
wR2(int) was 0.0637 before and 0.0473 after correction.
The Ratio of minimum to maximum transmission is 0.9022.
The \l/2 correction factor is Not present.
;
_exptl_crystal_colour 'clear light yellow'
_exptl_crystal_colour_lustre clear
_exptl_crystal_colour_modifier light
_exptl_crystal_colour_primary yellow
_exptl_crystal_density_diffrn 1.424
_exptl_crystal_description plate
_exptl_crystal_F_000 1488
_exptl_crystal_size_max 0.1
_exptl_crystal_size_mid 0.09
_exptl_crystal_size_min 0.01
_refine_diff_density_max 0.517
_refine_diff_density_min -0.767
_refine_diff_density_rms 0.079
_refine_ls_extinction_method none
_refine_ls_goodness_of_fit_ref 1.027
_refine_ls_hydrogen_treatment constr
_refine_ls_matrix_type full
_refine_ls_number_parameters 867
_refine_ls_number_reflns 20585
_refine_ls_number_restraints 0
_refine_ls_restrained_S_all 1.027
_refine_ls_R_factor_all 0.0832
_refine_ls_R_factor_gt 0.0518
_refine_ls_shift/su_max 0.001
_refine_ls_shift/su_mean 0.000
_refine_ls_structure_factor_coef Fsqd
_refine_ls_weighting_details 'w=1/[\s^2^(Fo^2^)+(0.0460P)^2^+2.2600P] where P=(Fo^2^+2Fc^2^)/3'
_refine_ls_weighting_scheme calc
_refine_ls_wR_factor_gt 0.1081
_refine_ls_wR_factor_ref 0.1185
_reflns_Friedel_coverage 0.000
_reflns_number_gt 14514
_reflns_number_total 20585
_reflns_threshold_expression 'I > 2\s(I)'
_cod_data_source_file c6dt03842e2.cif
_cod_data_source_block 1ti_a1b2_c5_a_sq
_cod_depositor_comments 'Adding full bibliography for 7040945--7040948.cif.'
_cod_database_code 7040945
_shelx_space_group_comment
;
The symmetry employed for this shelxl refinement is uniquely defined
by the following loop, which should always be used as a source of
symmetry information in preference to the above space-group names.
They are only intended as comments.
;
_shelx_estimated_absorpt_t_max 0.993
_shelx_estimated_absorpt_t_min 0.936
_olex2_refinement_description
;
1. Fixed Uiso
 At 1.2 times of:
  All C(H) groups, All C(H,H) groups
 At 1.5 times of:
  All C(H,H,H) groups
2.a Secondary CH2 refined with riding coordinates:
 C2(H2A,H2B), C34(H34A,H34B), C50(H50A,H50B), C42(H42A,H42B), C10(H10A,H10B),
 C26(H26A,H26B), C35(H35A,H35B), C3(H3A,H3B), C18(H18A,H18B), C58(H58A,H58B),
 C51(H51A,H51B), C19(H19A,H19B)
2.b Aromatic/amide H refined with riding coordinates:
 C8(H8), C45(H45), C46(H46), C44(H44), C47(H47), C24(H24), C23(H23), C12(H12),
 C31(H31), C5(H5), C14(H14), C7(H7), C30(H30), C56(H56), C21(H21), C6(H6),
 C53(H53), C22(H22), C28(H28), C13(H13), C15(H15), C55(H55), C29(H29), C40(H40),
  C63(H63), C54(H54), C37(H37), C39(H39), C38(H38), C60(H60), C62(H62), C61(H61)
2.c Idealised Me refined as rotating group:
 C1AA(H1AA,H1AB,H1AC), C1BA(H1BA,H1BB,H1BC)
;
_olex2_submission_special_instructions 'No special instructions were received'

loop_
_space_group_symop_operation_xyz
'x, y, z'
'-x, -y, -z'

loop_
_atom_site_label
_atom_site_type_symbol
_atom_site_fract_x
_atom_site_fract_y
_atom_site_fract_z
_atom_site_U_iso_or_equiv
_atom_site_adp_type
_atom_site_occupancy
_atom_site_site_symmetry_order
_atom_site_calc_flag
_atom_site_refinement_flags_posn
Ti3 Ti 0.62358(3) 0.41245(3) 0.69230(2) 0.01517(8) Uani 1 1 d .
Ti1 Ti 0.46051(3) 0.07057(3) 0.83658(2) 0.01446(8) Uani 1 1 d .
Ti2 Ti 0.29308(3) 0.31128(3) 0.85167(2) 0.01404(8) Uani 1 1 d .
Ti4 Ti 0.41114(3) 0.30045(3) 0.62172(2) 0.01801(9) Uani 1 1 d .
O10 O 0.59996(12) 0.27427(11) 0.74484(6) 0.0154(3) Uani 1 1 d .
O1 O 0.42907(12) 0.12078(12) 0.75317(6) 0.0161(3) Uani 1 1 d .
O6 O 0.42113(12) 0.37219(11) 0.80583(6) 0.0151(3) Uani 1 1 d .
O7 O 0.49171(12) 0.48840(12) 0.73785(7) 0.0177(3) Uani 1 1 d .
O9 O 0.35529(13) 0.36772(12) 0.91490(6) 0.0175(3) Uani 1 1 d .
O13 O 0.75530(12) 0.33959(12) 0.66769(7) 0.0181(3) Uani 1 1 d .
O8 O 0.15042(12) 0.30315(12) 0.87993(7) 0.0166(3) Uani 1 1 d .
O15 O 0.33968(12) 0.32679(12) 0.69855(6) 0.0173(3) Uani 1 1 d .
O4 O 0.37168(12) -0.04789(12) 0.82634(7) 0.0185(3) Uani 1 1 d .
O11 O 0.58051(12) 0.18943(12) 0.83280(6) 0.0162(3) Uani 1 1 d .
O5 O 0.35528(12) 0.16948(12) 0.86238(7) 0.0171(3) Uani 1 1 d .
O3 O 0.53401(12) 0.00432(12) 0.90025(7) 0.0179(3) Uani 1 1 d .
O16 O 0.22726(12) 0.28205(12) 0.77224(6) 0.0173(3) Uani 1 1 d .
O14 O 0.53276(13) 0.37578(13) 0.63735(7) 0.0193(3) Uani 1 1 d .
O2 O 0.48464(12) 0.15295(12) 0.66203(7) 0.0185(3) Uani 1 1 d .
O12 O 0.65935(12) 0.55597(12) 0.66940(7) 0.0190(3) Uani 1 1 d .
O18 O 0.31893(13) 0.42182(13) 0.59312(7) 0.0220(3) Uani 1 1 d .
O17 O 0.43870(13) 0.23849(14) 0.55393(7) 0.0234(3) Uani 1 1 d .
N2 N 0.24258(14) 0.49962(14) 0.82526(8) 0.0155(3) Uani 1 1 d .
N1 N 0.59556(14) -0.02232(14) 0.78405(8) 0.0152(3) Uani 1 1 d .
N3 N 0.72223(15) 0.42980(14) 0.77591(8) 0.0153(3) Uani 1 1 d .
N4 N 0.25439(15) 0.20085(15) 0.62590(8) 0.0181(4) Uani 1 1 d .
C33 C 0.61351(16) 0.26690(17) 0.79885(9) 0.0147(4) Uani 1 1 d .
C1 C 0.49770(17) 0.10835(17) 0.71221(10) 0.0161(4) Uani 1 1 d .
C17 C 0.41476(17) 0.45937(16) 0.77150(9) 0.0154(4) Uani 1 1 d .
C9 C 0.62855(18) -0.05890(17) 0.91413(10) 0.0179(4) Uani 1 1 d .
C32 C 0.42284(18) 0.45236(17) 0.91616(9) 0.0168(4) Uani 1 1 d .
C11 C 0.45647(19) -0.14784(17) 0.75214(10) 0.0193(4) Uani 1 1 d .
C49 C 0.26345(18) 0.27165(17) 0.72186(9) 0.0167(4) Uani 1 1 d .
C4 C 0.71203(18) -0.07669(17) 0.87234(10) 0.0177(4) Uani 1 1 d .
C2 C 0.60143(17) 0.03513(17) 0.72522(9) 0.0162(4) Uani 1 1 d .
H2A H 0.6108 -0.0208 0.6965 0.019 Uiso 1 1 calc R
H2B H 0.6668 0.0808 0.7222 0.019 Uiso 1 1 calc R
C16 C 0.36067(19) -0.10194(17) 0.77859(10) 0.0185(4) Uani 1 1 d .
C34 C 0.67255(18) 0.35841(17) 0.82306(9) 0.0173(4) Uani 1 1 d .
H34A H 0.6191 0.4041 0.8453 0.021 Uiso 1 1 calc R
H34B H 0.7317 0.3254 0.8496 0.021 Uiso 1 1 calc R
C57 C 0.40329(18) 0.15880(19) 0.52217(10) 0.0203(4) Uani 1 1 d .
C8 C 0.64245(19) -0.10545(18) 0.97069(10) 0.0207(5) Uani 1 1 d .
H8 H 0.5852 -0.0940 0.9985 0.025 Uiso 1 1 calc R
C50 C 0.21403(19) 0.18836(19) 0.68648(10) 0.0208(5) Uani 1 1 d .
H50A H 0.2348 0.1120 0.7035 0.025 Uiso 1 1 calc R
H50B H 0.1319 0.1996 0.6873 0.025 Uiso 1 1 calc R
C45 C 0.96225(19) 0.10046(18) 0.75615(11) 0.0227(5) Uani 1 1 d .
H45 H 1.0078 0.0444 0.7773 0.027 Uiso 1 1 calc R
C25 C 0.06665(17) 0.37451(17) 0.89537(9) 0.0160(4) Uani 1 1 d .
C46 C 0.92468(19) 0.08270(18) 0.70206(11) 0.0225(5) Uani 1 1 d .
H46 H 0.9468 0.0153 0.6856 0.027 Uiso 1 1 calc R
C43 C 0.86539(17) 0.28156(17) 0.74954(9) 0.0164(4) Uani 1 1 d .
C42 C 0.84313(17) 0.39530(17) 0.76996(10) 0.0162(4) Uani 1 1 d .
H42A H 0.8791 0.3972 0.8078 0.019 Uiso 1 1 calc R
H42B H 0.8779 0.4501 0.7424 0.019 Uiso 1 1 calc R
C44 C 0.93330(18) 0.20036(18) 0.77964(10) 0.0190(4) Uani 1 1 d .
H44 H 0.9603 0.2130 0.8166 0.023 Uiso 1 1 calc R
C48 C 0.82382(17) 0.26148(17) 0.69591(10) 0.0167(4) Uani 1 1 d .
C10 C 0.56681(18) -0.14014(17) 0.78016(10) 0.0181(4) Uani 1 1 d .
H10A H 0.5653 -0.1786 0.8195 0.022 Uiso 1 1 calc R
H10B H 0.6255 -0.1791 0.7577 0.022 Uiso 1 1 calc R
C26 C 0.26856(18) 0.57381(17) 0.87088(10) 0.0187(4) Uani 1 1 d .
H26A H 0.2541 0.6522 0.8553 0.022 Uiso 1 1 calc R
H26B H 0.2174 0.5601 0.9040 0.022 Uiso 1 1 calc R
C41 C 0.72467(18) 0.63206(17) 0.68703(11) 0.0197(5) Uani 1 1 d .
C47 C 0.85507(18) 0.16201(17) 0.67150(10) 0.0189(4) Uani 1 1 d .
H47 H 0.8289 0.1491 0.6345 0.023 Uiso 1 1 calc R
C36 C 0.75971(18) 0.62722(17) 0.74422(10) 0.0187(4) Uani 1 1 d .
C35 C 0.71316(18) 0.54836(17) 0.79043(10) 0.0183(4) Uani 1 1 d .
H35A H 0.7531 0.5538 0.8269 0.022 Uiso 1 1 calc R
H35B H 0.6339 0.5713 0.7969 0.022 Uiso 1 1 calc R
C24 C -0.00522(17) 0.34000(18) 0.93984(10) 0.0177(4) Uani 1 1 d .
H24 H 0.0023 0.2658 0.9573 0.021 Uiso 1 1 calc R
C23 C -0.08739(18) 0.41419(19) 0.95846(11) 0.0226(5) Uani 1 1 d .
H23 H -0.1376 0.3902 0.9881 0.027 Uiso 1 1 calc R
C12 C 0.4463(2) -0.19881(18) 0.70157(10) 0.0222(5) Uani 1 1 d .
H12 H 0.5110 -0.2299 0.6836 0.027 Uiso 1 1 calc R
C52 C 0.32252(19) 0.0880(2) 0.54400(10) 0.0213(5) Uani 1 1 d .
C20 C 0.05320(17) 0.48205(18) 0.86740(10) 0.0176(4) Uani 1 1 d .
C64 C 0.2133(2) 0.45265(19) 0.60686(10) 0.0228(5) Uani 1 1 d .
C3 C 0.70648(17) -0.02335(17) 0.81186(10) 0.0172(4) Uani 1 1 d .
H3A H 0.7276 0.0544 0.8120 0.021 Uiso 1 1 calc R
H3B H 0.7621 -0.0631 0.7880 0.021 Uiso 1 1 calc R
C31 C 0.52748(19) 0.4360(2) 0.94022(10) 0.0215(5) Uani 1 1 d .
H31 H 0.5531 0.3641 0.9565 0.026 Uiso 1 1 calc R
C18 C 0.30673(18) 0.53005(17) 0.77195(10) 0.0177(4) Uani 1 1 d .
H18A H 0.3223 0.6097 0.7702 0.021 Uiso 1 1 calc R
H18B H 0.2625 0.5185 0.7377 0.021 Uiso 1 1 calc R
C5 C 0.80820(19) -0.13941(18) 0.88984(10) 0.0202(4) Uani 1 1 d .
H5 H 0.8658 -0.1519 0.8623 0.024 Uiso 1 1 calc R
C14 C 0.2486(2) -0.16201(19) 0.70400(11) 0.0268(5) Uani 1 1 d .
H14 H 0.1775 -0.1673 0.6877 0.032 Uiso 1 1 calc R
C7 C 0.7390(2) -0.16826(19) 0.98662(11) 0.0231(5) Uani 1 1 d .
H7 H 0.7479 -0.2004 1.0252 0.028 Uiso 1 1 calc R
C58 C 0.16628(19) 0.26081(19) 0.58825(11) 0.0231(5) Uani 1 1 d .
H58A H 0.1939 0.2669 0.5479 0.028 Uiso 1 1 calc R
H58B H 0.1000 0.2164 0.5897 0.028 Uiso 1 1 calc R
C30 C 0.59502(19) 0.5242(2) 0.94063(10) 0.0242(5) Uani 1 1 d .
H30 H 0.6665 0.5127 0.9577 0.029 Uiso 1 1 calc R
C56 C 0.4500(2) 0.1485(2) 0.46785(10) 0.0242(5) Uani 1 1 d .
H56 H 0.5043 0.1975 0.4535 0.029 Uiso 1 1 calc R
C21 C -0.02702(18) 0.55577(19) 0.88915(11) 0.0212(5) Uani 1 1 d .
H21 H -0.0339 0.6306 0.8727 0.025 Uiso 1 1 calc R
C6 C 0.8225(2) -0.18412(19) 0.94612(11) 0.0241(5) Uani 1 1 d .
H6 H 0.8897 -0.2258 0.9570 0.029 Uiso 1 1 calc R
C53 C 0.2903(2) 0.0085(2) 0.50918(11) 0.0275(5) Uani 1 1 d .
H53 H 0.2346 -0.0396 0.5228 0.033 Uiso 1 1 calc R
C59 C 0.1326(2) 0.3747(2) 0.60539(11) 0.0241(5) Uani 1 1 d .
C22 C -0.09729(19) 0.52286(19) 0.93434(11) 0.0245(5) Uani 1 1 d .
H22 H -0.1516 0.5746 0.9485 0.029 Uiso 1 1 calc R
C28 C 0.45469(19) 0.64528(19) 0.89223(10) 0.0219(5) Uani 1 1 d .
H28 H 0.4301 0.7171 0.8755 0.026 Uiso 1 1 calc R
C13 C 0.3429(2) -0.20529(19) 0.67662(11) 0.0260(5) Uani 1 1 d .
H13 H 0.3369 -0.2388 0.6414 0.031 Uiso 1 1 calc R
C51 C 0.27825(19) 0.08795(19) 0.60485(10) 0.0210(5) Uani 1 1 d .
H51A H 0.2089 0.0483 0.6074 0.025 Uiso 1 1 calc R
H51B H 0.3329 0.0454 0.6310 0.025 Uiso 1 1 calc R
C15 C 0.25695(19) -0.11120(18) 0.75487(11) 0.0226(5) Uani 1 1 d .
H15 H 0.1917 -0.0827 0.7735 0.027 Uiso 1 1 calc R
C55 C 0.4175(2) 0.0672(2) 0.43472(11) 0.0282(5) Uani 1 1 d .
H55 H 0.4505 0.0595 0.3978 0.034 Uiso 1 1 calc R
C29 C 0.55968(19) 0.6289(2) 0.91651(10) 0.0248(5) Uani 1 1 d .
H29 H 0.6067 0.6889 0.9165 0.030 Uiso 1 1 calc R
C27 C 0.38502(18) 0.55824(17) 0.89200(9) 0.0175(4) Uani 1 1 d .
C19 C 0.12076(17) 0.51444(18) 0.81459(10) 0.0183(4) Uani 1 1 d .
H19A H 0.1020 0.4686 0.7832 0.022 Uiso 1 1 calc R
H19B H 0.1009 0.5934 0.8015 0.022 Uiso 1 1 calc R
C40 C 0.7582(2) 0.71654(19) 0.64653(12) 0.0271(5) Uani 1 1 d .
H40 H 0.7315 0.7215 0.6081 0.032 Uiso 1 1 calc R
C63 C 0.1838(2) 0.5599(2) 0.62123(12) 0.0320(6) Uani 1 1 d .
H63 H 0.2388 0.6124 0.6225 0.038 Uiso 1 1 calc R
C54 C 0.3375(2) -0.0028(2) 0.45497(11) 0.0315(6) Uani 1 1 d .
H54 H 0.3147 -0.0584 0.4320 0.038 Uiso 1 1 calc R
C37 C 0.83480(19) 0.70293(18) 0.75854(12) 0.0241(5) Uani 1 1 d .
H37 H 0.8618 0.6989 0.7969 0.029 Uiso 1 1 calc R
C39 C 0.8301(2) 0.7925(2) 0.66284(14) 0.0349(7) Uani 1 1 d .
H39 H 0.8514 0.8509 0.6357 0.042 Uiso 1 1 calc R
C38 C 0.8711(2) 0.78391(19) 0.71819(13) 0.0315(6) Uani 1 1 d .
H38 H 0.9240 0.8333 0.7286 0.038 Uiso 1 1 calc R
C60 C 0.0224(2) 0.4072(2) 0.61812(12) 0.0333(6) Uani 1 1 d .
H60 H -0.0331 0.3551 0.6172 0.040 Uiso 1 1 calc R
C62 C 0.0734(3) 0.5901(2) 0.63374(13) 0.0414(7) Uani 1 1 d .
H62 H 0.0531 0.6635 0.6436 0.050 Uiso 1 1 calc R
C2AA C 0.1039(2) -0.0914(2) 0.89558(14) 0.0361(6) Uani 1 1 d .
C61 C -0.0070(2) 0.5140(2) 0.63197(14) 0.0423(8) Uani 1 1 d .
H61 H -0.0825 0.5353 0.6403 0.051 Uiso 1 1 calc R
C1AA C 0.1097(3) 0.0244(2) 0.90709(15) 0.0458(8) Uani 1 1 d .
H1AA H 0.1649 0.0590 0.8813 0.069 Uiso 1 1 calc GR
H1AB H 0.1313 0.0283 0.9473 0.069 Uiso 1 1 calc GR
H1AC H 0.0367 0.0639 0.9005 0.069 Uiso 1 1 calc GR
N1AA N 0.0991(2) -0.1805(2) 0.88598(16) 0.0649(10) Uani 1 1 d .
N1BA N 0.8355(3) 0.1307(3) 0.93649(16) 0.0680(10) Uani 1 1 d .
C2BA C 0.7619(3) 0.1424(2) 0.96709(16) 0.0442(8) Uani 1 1 d .
C1BA C 0.6679(3) 0.1592(3) 1.00504(17) 0.0517(9) Uani 1 1 d .
H1BA H 0.5990 0.1606 0.9831 0.078 Uiso 1 1 calc GR
H1BB H 0.6720 0.2302 1.0221 0.078 Uiso 1 1 calc GR
H1BC H 0.6688 0.0984 1.0358 0.078 Uiso 1 1 calc GR

loop_
_atom_site_aniso_label
_atom_site_aniso_U_11
_atom_site_aniso_U_22
_atom_site_aniso_U_33
_atom_site_aniso_U_23
_atom_site_aniso_U_13
_atom_site_aniso_U_12
Ti3 0.01445(18) 0.01309(17) 0.01810(19) -0.00070(14) 0.00436(14) -0.00361(14)
Ti1 0.01401(18) 0.00981(16) 0.01945(19) -0.00116(14) 0.00592(14) -0.00141(13)
Ti2 0.01357(17) 0.00969(16) 0.01878(19) -0.00149(14) 0.00522(14) -0.00091(13)
Ti4 0.01639(19) 0.0212(2) 0.01692(19) -0.00146(15) 0.00349(15) -0.00596(15)
O10 0.0162(7) 0.0126(7) 0.0179(7) -0.0024(6) 0.0045(6) -0.0035(6)
O1 0.0157(7) 0.0136(7) 0.0192(8) -0.0022(6) 0.0064(6) -0.0025(6)
O6 0.0151(7) 0.0114(7) 0.0188(7) -0.0013(6) 0.0042(6) -0.0009(5)
O7 0.0165(7) 0.0130(7) 0.0230(8) 0.0012(6) 0.0048(6) -0.0024(6)
O9 0.0197(8) 0.0129(7) 0.0198(8) -0.0002(6) 0.0026(6) -0.0025(6)
O13 0.0182(8) 0.0162(7) 0.0199(8) -0.0014(6) 0.0062(6) -0.0027(6)
O8 0.0145(7) 0.0128(7) 0.0221(8) -0.0016(6) 0.0059(6) -0.0003(6)
O15 0.0157(7) 0.0165(7) 0.0198(8) -0.0007(6) 0.0035(6) -0.0040(6)
O4 0.0176(8) 0.0121(7) 0.0259(8) -0.0024(6) 0.0064(6) -0.0029(6)
O11 0.0170(7) 0.0117(7) 0.0198(8) -0.0001(6) 0.0042(6) -0.0017(6)
O5 0.0175(7) 0.0103(7) 0.0229(8) -0.0005(6) 0.0070(6) -0.0007(6)
O3 0.0177(7) 0.0140(7) 0.0210(8) 0.0017(6) 0.0052(6) 0.0004(6)
O16 0.0158(7) 0.0176(7) 0.0192(8) -0.0041(6) 0.0049(6) -0.0038(6)
O14 0.0176(8) 0.0203(8) 0.0199(8) 0.0008(6) 0.0044(6) -0.0052(6)
O2 0.0176(8) 0.0190(7) 0.0194(8) -0.0035(6) 0.0034(6) -0.0036(6)
O12 0.0163(7) 0.0151(7) 0.0254(8) 0.0017(6) 0.0040(6) -0.0033(6)
O18 0.0187(8) 0.0231(8) 0.0239(8) 0.0034(7) 0.0023(6) -0.0058(6)
O17 0.0215(8) 0.0324(9) 0.0176(8) -0.0047(7) 0.0042(6) -0.0073(7)
N2 0.0131(8) 0.0126(8) 0.0202(9) -0.0005(7) 0.0045(7) 0.0004(6)
N1 0.0148(8) 0.0098(8) 0.0212(9) -0.0021(7) 0.0052(7) -0.0020(6)
N3 0.0164(9) 0.0097(8) 0.0201(9) -0.0021(7) 0.0055(7) -0.0022(6)
N4 0.0180(9) 0.0188(9) 0.0180(9) -0.0033(7) 0.0039(7) -0.0045(7)
C33 0.0099(9) 0.0135(9) 0.0207(11) -0.0030(8) 0.0041(8) 0.0001(7)
C1 0.0149(10) 0.0119(9) 0.0224(11) -0.0050(8) 0.0041(8) -0.0052(7)
C17 0.0166(10) 0.0109(9) 0.0193(10) -0.0030(8) 0.0012(8) -0.0026(7)
C9 0.0170(10) 0.0117(9) 0.0259(11) -0.0034(8) 0.0029(8) -0.0056(8)
C32 0.0174(10) 0.0170(10) 0.0168(10) -0.0057(8) 0.0058(8) -0.0027(8)
C11 0.0198(11) 0.0110(9) 0.0272(12) -0.0008(8) 0.0047(9) -0.0039(8)
C49 0.0156(10) 0.0140(9) 0.0203(11) -0.0011(8) 0.0025(8) -0.0004(8)
C4 0.0165(10) 0.0126(9) 0.0244(11) -0.0033(8) 0.0023(8) -0.0032(8)
C2 0.0162(10) 0.0138(9) 0.0189(10) -0.0028(8) 0.0050(8) -0.0007(8)
C16 0.0206(11) 0.0093(9) 0.0257(12) -0.0004(8) 0.0043(9) -0.0031(8)
C34 0.0187(10) 0.0165(10) 0.0172(10) -0.0015(8) 0.0048(8) -0.0054(8)
C57 0.0177(11) 0.0262(11) 0.0168(11) -0.0022(9) -0.0027(8) 0.0010(9)
C8 0.0224(11) 0.0170(10) 0.0231(12) -0.0002(9) 0.0021(9) -0.0062(9)
C50 0.0199(11) 0.0227(11) 0.0210(11) -0.0040(9) 0.0064(9) -0.0082(9)
C45 0.0158(10) 0.0137(10) 0.0375(14) 0.0018(9) 0.0053(9) 0.0011(8)
C25 0.0114(9) 0.0167(10) 0.0209(11) -0.0068(8) 0.0010(8) -0.0018(8)
C46 0.0195(11) 0.0121(10) 0.0360(13) -0.0043(9) 0.0116(10) -0.0022(8)
C43 0.0154(10) 0.0124(9) 0.0213(11) -0.0001(8) 0.0051(8) -0.0030(8)
C42 0.0143(10) 0.0124(9) 0.0222(11) -0.0029(8) 0.0014(8) -0.0019(7)
C44 0.0169(10) 0.0158(10) 0.0241(11) 0.0003(8) 0.0028(9) -0.0026(8)
C48 0.0152(10) 0.0117(9) 0.0231(11) -0.0002(8) 0.0063(8) -0.0039(8)
C10 0.0175(10) 0.0097(9) 0.0274(12) -0.0031(8) 0.0057(9) -0.0017(8)
C26 0.0191(11) 0.0119(9) 0.0256(12) -0.0059(8) 0.0065(9) -0.0009(8)
C41 0.0137(10) 0.0107(9) 0.0339(13) 0.0000(9) 0.0063(9) 0.0014(8)
C47 0.0193(11) 0.0152(10) 0.0233(11) -0.0048(8) 0.0080(9) -0.0059(8)
C36 0.0156(10) 0.0092(9) 0.0309(12) -0.0034(8) 0.0059(9) 0.0019(8)
C35 0.0175(10) 0.0127(9) 0.0258(12) -0.0062(8) 0.0065(9) -0.0036(8)
C24 0.0132(10) 0.0187(10) 0.0214(11) -0.0021(8) 0.0022(8) -0.0034(8)
C23 0.0136(10) 0.0250(11) 0.0296(13) -0.0051(10) 0.0078(9) -0.0031(9)
C12 0.0241(12) 0.0148(10) 0.0284(12) -0.0043(9) 0.0054(9) -0.0049(9)
C52 0.0189(11) 0.0259(11) 0.0195(11) -0.0050(9) 0.0014(9) -0.0007(9)
C20 0.0129(10) 0.0168(10) 0.0229(11) -0.0010(8) 0.0004(8) -0.0014(8)
C64 0.0245(12) 0.0222(11) 0.0202(11) 0.0049(9) 0.0052(9) -0.0008(9)
C3 0.0131(10) 0.0152(10) 0.0236(11) -0.0026(8) 0.0056(8) -0.0025(8)
C31 0.0194(11) 0.0262(12) 0.0195(11) -0.0065(9) 0.0058(9) 0.0000(9)
C18 0.0187(10) 0.0128(9) 0.0205(11) 0.0024(8) 0.0059(8) -0.0002(8)
C5 0.0183(11) 0.0158(10) 0.0271(12) -0.0047(9) 0.0003(9) -0.0014(8)
C14 0.0217(12) 0.0215(11) 0.0375(14) 0.0002(10) -0.0029(10) -0.0070(9)
C7 0.0263(12) 0.0175(10) 0.0252(12) 0.0024(9) -0.0030(9) -0.0045(9)
C58 0.0148(10) 0.0258(12) 0.0286(12) -0.0014(10) 0.0017(9) -0.0036(9)
C30 0.0161(11) 0.0368(13) 0.0212(12) -0.0105(10) 0.0044(9) -0.0033(10)
C56 0.0217(11) 0.0328(13) 0.0174(11) 0.0013(9) -0.0011(9) 0.0008(10)
C21 0.0139(10) 0.0172(10) 0.0322(13) -0.0020(9) 0.0006(9) 0.0008(8)
C6 0.0226(12) 0.0191(11) 0.0306(13) -0.0013(9) -0.0035(10) -0.0007(9)
C53 0.0265(13) 0.0306(13) 0.0267(13) -0.0078(10) 0.0007(10) -0.0050(10)
C59 0.0222(12) 0.0230(11) 0.0261(12) 0.0028(9) 0.0058(9) -0.0020(9)
C22 0.0134(10) 0.0210(11) 0.0401(14) -0.0096(10) 0.0060(10) 0.0005(8)
C28 0.0230(11) 0.0172(10) 0.0264(12) -0.0062(9) 0.0089(9) -0.0049(9)
C13 0.0314(13) 0.0204(11) 0.0271(13) -0.0036(10) 0.0013(10) -0.0081(10)
C51 0.0208(11) 0.0208(11) 0.0224(11) -0.0053(9) 0.0025(9) -0.0055(9)
C15 0.0180(11) 0.0141(10) 0.0352(13) 0.0010(9) 0.0028(9) -0.0017(8)
C55 0.0291(13) 0.0389(14) 0.0165(11) -0.0045(10) 0.0010(10) 0.0022(11)
C29 0.0209(11) 0.0300(13) 0.0262(12) -0.0111(10) 0.0077(9) -0.0129(10)
C27 0.0183(10) 0.0152(10) 0.0195(11) -0.0060(8) 0.0080(8) -0.0026(8)
C19 0.0148(10) 0.0154(10) 0.0241(11) 0.0007(8) 0.0004(8) 0.0006(8)
C40 0.0223(12) 0.0170(11) 0.0400(15) 0.0093(10) 0.0007(10) -0.0018(9)
C63 0.0396(15) 0.0212(12) 0.0339(14) 0.0047(10) 0.0045(12) -0.0032(11)
C54 0.0367(15) 0.0364(14) 0.0231(13) -0.0114(11) -0.0020(11) -0.0022(12)
C37 0.0194(11) 0.0142(10) 0.0389(14) -0.0055(9) 0.0023(10) 0.0000(8)
C39 0.0261(13) 0.0168(11) 0.0594(19) 0.0152(12) -0.0026(13) -0.0066(10)
C38 0.0227(12) 0.0132(10) 0.0583(18) 0.0019(11) 0.0015(12) -0.0060(9)
C60 0.0232(13) 0.0318(14) 0.0424(16) 0.0092(12) 0.0126(11) -0.0016(10)
C62 0.0498(18) 0.0226(13) 0.0486(18) 0.0038(12) 0.0173(14) 0.0089(12)
C2AA 0.0236(13) 0.0285(14) 0.0567(19) -0.0056(13) 0.0094(12) -0.0044(11)
C61 0.0329(15) 0.0352(15) 0.0535(19) 0.0129(13) 0.0208(14) 0.0113(12)
C1AA 0.056(2) 0.0291(15) 0.054(2) -0.0075(14) -0.0057(16) -0.0076(14)
N1AA 0.0414(16) 0.0327(14) 0.124(3) -0.0256(17) 0.0337(17) -0.0099(12)
N1BA 0.065(2) 0.0533(19) 0.092(3) -0.0238(18) 0.0217(19) -0.0334(16)
C2BA 0.0410(17) 0.0303(15) 0.064(2) -0.0096(14) 0.0015(16) -0.0145(13)
C1BA 0.0417(18) 0.0341(16) 0.080(3) -0.0107(16) 0.0040(17) 0.0027(14)

loop_
_atom_type_symbol
_atom_type_description
_atom_type_scat_dispersion_real
_atom_type_scat_dispersion_imag
_atom_type_scat_source
C C 0.0040 0.0020 'International Tables Vol C Tables 4.2.6.8 and 6.1.1.4'
H H 0.0000 0.0000 'International Tables Vol C Tables 4.2.6.8 and 6.1.1.4'
N N 0.0080 0.0040 'International Tables Vol C Tables 4.2.6.8 and 6.1.1.4'
O O 0.0130 0.0070 'International Tables Vol C Tables 4.2.6.8 and 6.1.1.4'
Ti Ti 0.3060 0.5280 'International Tables Vol C Tables 4.2.6.8 and 6.1.1.4'

loop_
_geom_angle_atom_site_label_1
_geom_angle_atom_site_label_2
_geom_angle_atom_site_label_3
_geom_angle
O10 Ti3 O7 86.13(6)
O10 Ti3 N3 73.85(6)
O7 Ti3 N3 83.43(6)
O13 Ti3 O10 87.29(6)
O13 Ti3 O7 167.44(7)
O13 Ti3 N3 84.46(7)
O14 Ti3 O10 94.03(7)
O14 Ti3 O7 92.57(7)
O14 Ti3 O13 98.56(7)
O14 Ti3 O12 105.20(7)
O14 Ti3 N3 167.42(7)
O12 Ti3 O10 159.24(7)
O12 Ti3 O7 85.29(6)
O12 Ti3 O13 97.31(7)
O12 Ti3 N3 86.41(7)
O1 Ti1 O11 86.86(6)
O1 Ti1 N1 74.42(6)
O4 Ti1 O1 86.22(6)
O4 Ti1 O11 167.28(6)
O4 Ti1 N1 86.48(6)
O11 Ti1 N1 81.39(6)
O5 Ti1 O1 92.75(7)
O5 Ti1 O4 99.52(7)
O5 Ti1 O11 91.46(6)
O5 Ti1 O3 106.81(7)
O5 Ti1 N1 165.54(7)
O3 Ti1 O1 159.51(6)
O3 Ti1 O4 96.25(7)
O3 Ti1 O11 86.61(6)
O3 Ti1 N1 85.41(7)
O6 Ti2 O16 85.97(6)
O6 Ti2 N2 73.43(6)
O9 Ti2 O6 86.14(6)
O9 Ti2 O16 167.72(6)
O9 Ti2 N2 83.26(6)
O8 Ti2 O6 158.40(7)
O8 Ti2 O9 98.02(7)
O8 Ti2 O16 86.03(6)
O8 Ti2 N2 85.96(6)
O5 Ti2 O6 95.38(6)
O5 Ti2 O9 98.08(7)
O5 Ti2 O8 104.92(7)
O5 Ti2 O16 92.01(7)
O5 Ti2 N2 168.66(6)
O16 Ti2 N2 85.48(6)
O15 Ti4 O2 86.88(6)
O15 Ti4 N4 74.81(6)
O14 Ti4 O15 92.51(7)
O14 Ti4 O2 90.94(7)
O14 Ti4 O18 98.18(7)
O14 Ti4 N4 166.19(7)
O2 Ti4 N4 83.06(6)
O18 Ti4 O15 85.18(7)
O18 Ti4 O2 168.15(6)
O18 Ti4 N4 86.37(7)
O17 Ti4 O15 159.05(7)
O17 Ti4 O14 107.44(7)
O17 Ti4 O2 86.48(7)
O17 Ti4 O18 97.90(8)
O17 Ti4 N4 84.68(7)
C33 O10 Ti3 124.08(13)
C1 O1 Ti1 124.34(14)
C17 O6 Ti2 124.81(14)
C17 O7 Ti3 138.07(13)
C32 O9 Ti2 129.18(13)
C48 O13 Ti3 130.18(13)
C25 O8 Ti2 137.32(13)
C49 O15 Ti4 124.83(14)
C16 O4 Ti1 128.31(13)
C33 O11 Ti1 139.30(14)
Ti1 O5 Ti2 144.86(9)
C9 O3 Ti1 139.96(14)
C49 O16 Ti2 136.86(14)
Ti3 O14 Ti4 145.94(9)
C1 O2 Ti4 137.89(14)
C41 O12 Ti3 138.19(15)
C64 O18 Ti4 130.43(14)
C57 O17 Ti4 141.33(15)
C26 N2 Ti2 112.75(13)
C18 N2 Ti2 106.21(12)
C18 N2 C26 109.60(16)
C18 N2 C19 111.02(17)
C19 N2 Ti2 109.71(12)
C19 N2 C26 107.59(16)
C2 N1 Ti1 108.79(12)
C2 N1 C10 109.55(17)
C2 N1 C3 109.04(16)
C10 N1 Ti1 109.90(12)
C3 N1 Ti1 110.88(13)
C3 N1 C10 108.67(16)
C34 N3 Ti3 107.55(13)
C34 N3 C42 109.43(17)
C34 N3 C35 109.68(16)
C42 N3 Ti3 112.46(13)
C42 N3 C35 107.74(16)
C35 N3 Ti3 109.96(13)
C50 N4 Ti4 108.97(13)
C50 N4 C58 109.93(17)
C50 N4 C51 109.25(17)
C58 N4 Ti4 109.72(13)
C58 N4 C51 107.63(18)
C51 N4 Ti4 111.32(13)
O10 C33 C34 116.92(18)
O11 C33 O10 124.15(19)
O11 C33 C34 118.93(19)
O1 C1 C2 117.35(19)
O2 C1 O1 124.3(2)
O2 C1 C2 118.35(18)
O6 C17 C18 116.53(18)
O7 C17 O6 123.81(19)
O7 C17 C18 119.66(18)
O3 C9 C4 120.8(2)
O3 C9 C8 118.9(2)
C8 C9 C4 120.3(2)
O9 C32 C31 121.3(2)
O9 C32 C27 118.58(19)
C31 C32 C27 120.1(2)
C16 C11 C10 118.5(2)
C12 C11 C16 119.3(2)
C12 C11 C10 122.3(2)
O15 C49 C50 117.10(19)
O16 C49 O15 123.9(2)
O16 C49 C50 119.01(18)
C9 C4 C3 123.3(2)
C5 C4 C9 117.8(2)
C5 C4 C3 118.61(19)
N1 C2 C1 110.72(17)
N1 C2 H2A 109.5
N1 C2 H2B 109.5
C1 C2 H2A 109.5
C1 C2 H2B 109.5
H2A C2 H2B 108.1
O4 C16 C11 119.0(2)
O4 C16 C15 121.2(2)
C15 C16 C11 119.8(2)
N3 C34 C33 110.46(17)
N3 C34 H34A 109.6
N3 C34 H34B 109.6
C33 C34 H34A 109.6
C33 C34 H34B 109.6
H34A C34 H34B 108.1
O17 C57 C52 120.8(2)
O17 C57 C56 118.3(2)
C56 C57 C52 120.9(2)
C9 C8 H8 119.8
C7 C8 C9 120.4(2)
C7 C8 H8 119.8
N4 C50 C49 110.82(17)
N4 C50 H50A 109.5
N4 C50 H50B 109.5
C49 C50 H50A 109.5
C49 C50 H50B 109.5
H50A C50 H50B 108.1
C46 C45 H45 120.0
C46 C45 C44 119.9(2)
C44 C45 H45 120.0
O8 C25 C24 118.92(19)
O8 C25 C20 120.30(19)
C24 C25 C20 120.78(19)
C45 C46 H46 119.6
C45 C46 C47 120.8(2)
C47 C46 H46 119.6
C44 C43 C42 122.0(2)
C44 C43 C48 119.6(2)
C48 C43 C42 118.20(19)
N3 C42 C43 113.96(17)
N3 C42 H42A 108.8
N3 C42 H42B 108.8
C43 C42 H42A 108.8
C43 C42 H42B 108.8
H42A C42 H42B 107.7
C45 C44 H44 119.8
C43 C44 C45 120.3(2)
C43 C44 H44 119.8
O13 C48 C43 119.21(18)
O13 C48 C47 120.6(2)
C43 C48 C47 120.2(2)
N1 C10 C11 112.67(17)
N1 C10 H10A 109.1
N1 C10 H10B 109.1
C11 C10 H10A 109.1
C11 C10 H10B 109.1
H10A C10 H10B 107.8
N2 C26 H26A 108.7
N2 C26 H26B 108.7
H26A C26 H26B 107.6
C27 C26 N2 114.31(17)
C27 C26 H26A 108.7
C27 C26 H26B 108.7
O12 C41 C36 121.06(19)
O12 C41 C40 118.6(2)
C36 C41 C40 120.3(2)
C46 C47 C48 119.1(2)
C46 C47 H47 120.4
C48 C47 H47 120.4
C41 C36 C35 121.76(19)
C37 C36 C41 118.1(2)
C37 C36 C35 120.0(2)
N3 C35 C36 113.27(17)
N3 C35 H35A 108.9
N3 C35 H35B 108.9
C36 C35 H35A 108.9
C36 C35 H35B 108.9
H35A C35 H35B 107.7
C25 C24 H24 120.2
C23 C24 C25 119.6(2)
C23 C24 H24 120.2
C24 C23 H23 119.7
C24 C23 C22 120.6(2)
C22 C23 H23 119.7
C11 C12 H12 119.4
C11 C12 C13 121.1(2)
C13 C12 H12 119.4
C57 C52 C51 122.8(2)
C53 C52 C57 117.6(2)
C53 C52 C51 119.3(2)
C25 C20 C19 120.78(19)
C21 C20 C25 117.7(2)
C21 C20 C19 121.5(2)
O18 C64 C59 118.6(2)
O18 C64 C63 121.0(2)
C63 C64 C59 120.4(2)
N1 C3 C4 114.88(17)
N1 C3 H3A 108.5
N1 C3 H3B 108.5
C4 C3 H3A 108.5
C4 C3 H3B 108.5
H3A C3 H3B 107.5
C32 C31 H31 120.0
C32 C31 C30 120.0(2)
C30 C31 H31 120.0
N2 C18 C17 109.86(17)
N2 C18 H18A 109.7
N2 C18 H18B 109.7
C17 C18 H18A 109.7
C17 C18 H18B 109.7
H18A C18 H18B 108.2
C4 C5 H5 119.1
C6 C5 C4 121.8(2)
C6 C5 H5 119.1
C13 C14 H14 119.6
C15 C14 H14 119.6
C15 C14 C13 120.8(2)
C8 C7 H7 120.2
C8 C7 C6 119.7(2)
C6 C7 H7 120.2
N4 C58 H58A 108.9
N4 C58 H58B 108.9
H58A C58 H58B 107.7
C59 C58 N4 113.3(2)
C59 C58 H58A 108.9
C59 C58 H58B 108.9
C31 C30 H30 119.6
C29 C30 C31 120.8(2)
C29 C30 H30 119.6
C57 C56 H56 120.0
C55 C56 C57 120.0(2)
C55 C56 H56 120.0
C20 C21 H21 119.2
C22 C21 C20 121.7(2)
C22 C21 H21 119.2
C5 C6 C7 120.0(2)
C5 C6 H6 120.0
C7 C6 H6 120.0
C52 C53 H53 119.2
C52 C53 C54 121.7(2)
C54 C53 H53 119.2
C64 C59 C58 119.2(2)
C60 C59 C64 118.8(2)
C60 C59 C58 122.0(2)
C23 C22 C21 119.3(2)
C23 C22 H22 120.3
C21 C22 H22 120.3
C29 C28 H28 119.5
C29 C28 C27 121.0(2)
C27 C28 H28 119.5
C12 C13 H13 120.5
C14 C13 C12 119.0(2)
C14 C13 H13 120.5
N4 C51 C52 115.01(19)
N4 C51 H51A 108.5
N4 C51 H51B 108.5
C52 C51 H51A 108.5
C52 C51 H51B 108.5
H51A C51 H51B 107.5
C16 C15 H15 120.0
C14 C15 C16 120.0(2)
C14 C15 H15 120.0
C56 C55 H55 119.9
C54 C55 C56 120.2(2)
C54 C55 H55 119.9
C30 C29 C28 119.2(2)
C30 C29 H29 120.4
C28 C29 H29 120.4
C32 C27 C26 118.06(19)
C28 C27 C32 118.9(2)
C28 C27 C26 122.9(2)
N2 C19 C20 112.45(18)
N2 C19 H19A 109.1
N2 C19 H19B 109.1
C20 C19 H19A 109.1
C20 C19 H19B 109.1
H19A C19 H19B 107.8
C41 C40 H40 120.1
C39 C40 C41 119.7(3)
C39 C40 H40 120.1
C64 C63 H63 120.2
C62 C63 C64 119.6(3)
C62 C63 H63 120.2
C53 C54 H54 120.2
C55 C54 C53 119.6(2)
C55 C54 H54 120.2
C36 C37 H37 119.2
C38 C37 C36 121.6(2)
C38 C37 H37 119.2
C40 C39 H39 119.9
C38 C39 C40 120.3(2)
C38 C39 H39 119.9
C37 C38 H38 120.1
C39 C38 C37 119.7(2)
C39 C38 H38 120.1
C59 C60 H60 119.6
C61 C60 C59 120.8(3)
C61 C60 H60 119.6
C63 C62 H62 119.8
C61 C62 C63 120.4(3)
C61 C62 H62 119.8
N1AA C2AA C1AA 179.1(4)
C60 C61 C62 120.0(3)
C60 C61 H61 120.0
C62 C61 H61 120.0
C2AA C1AA H1AA 109.5
C2AA C1AA H1AB 109.5
C2AA C1AA H1AC 109.5
H1AA C1AA H1AB 109.5
H1AA C1AA H1AC 109.5
H1AB C1AA H1AC 109.5
N1BA C2BA C1BA 178.8(4)
C2BA C1BA H1BA 109.5
C2BA C1BA H1BB 109.5
C2BA C1BA H1BC 109.5
H1BA C1BA H1BB 109.5
H1BA C1BA H1BC 109.5
H1BB C1BA H1BC 109.5

loop_
_geom_bond_atom_site_label_1
_geom_bond_atom_site_label_2
_geom_bond_distance
Ti3 O10 2.0156(14)
Ti3 O7 2.1003(15)
Ti3 O13 1.8694(15)
Ti3 O14 1.7969(16)
Ti3 O12 1.8468(15)
Ti3 N3 2.3247(19)
Ti1 O1 2.0146(16)
Ti1 O4 1.8768(15)
Ti1 O11 2.1011(15)
Ti1 O5 1.8149(15)
Ti1 O3 1.8314(16)
Ti1 N1 2.3091(17)
Ti2 O6 2.0070(14)
Ti2 O9 1.8601(16)
Ti2 O8 1.8373(15)
Ti2 O5 1.8217(15)
Ti2 O16 2.0868(16)
Ti2 N2 2.3473(17)
Ti4 O15 2.0123(15)
Ti4 O14 1.8329(16)
Ti4 O2 2.0887(16)
Ti4 O18 1.8605(17)
Ti4 O17 1.8188(16)
Ti4 N4 2.3033(18)
O10 C33 1.263(3)
O1 C1 1.264(2)
O6 C17 1.264(2)
O7 C17 1.253(2)
O9 C32 1.352(2)
O13 C48 1.344(3)
O8 C25 1.348(2)
O15 C49 1.260(2)
O4 C16 1.348(3)
O11 C33 1.253(2)
O3 C9 1.355(3)
O16 C49 1.257(3)
O2 C1 1.250(3)
O12 C41 1.343(3)
O18 C64 1.344(3)
O17 C57 1.357(3)
N2 C26 1.496(3)
N2 C18 1.483(3)
N2 C19 1.489(3)
N1 C2 1.482(3)
N1 C10 1.498(3)
N1 C3 1.492(3)
N3 C34 1.480(3)
N3 C42 1.496(3)
N3 C35 1.496(3)
N4 C50 1.482(3)
N4 C58 1.494(3)
N4 C51 1.497(3)
C33 C34 1.506(3)
C1 C2 1.501(3)
C17 C18 1.509(3)
C9 C4 1.407(3)
C9 C8 1.393(3)
C32 C31 1.382(3)
C32 C27 1.402(3)
C11 C16 1.404(3)
C11 C10 1.501(3)
C11 C12 1.384(3)
C49 C50 1.510(3)
C4 C3 1.496(3)
C4 C5 1.388(3)
C2 H2A 0.9900
C2 H2B 0.9900
C16 C15 1.389(3)
C34 H34A 0.9900
C34 H34B 0.9900
C57 C52 1.400(3)
C57 C56 1.387(3)
C8 H8 0.9500
C8 C7 1.382(3)
C50 H50A 0.9900
C50 H50B 0.9900
C45 H45 0.9500
C45 C46 1.381(4)
C45 C44 1.388(3)
C25 C24 1.393(3)
C25 C20 1.402(3)
C46 H46 0.9500
C46 C47 1.385(3)
C43 C42 1.498(3)
C43 C44 1.383(3)
C43 C48 1.396(3)
C42 H42A 0.9900
C42 H42B 0.9900
C44 H44 0.9500
C48 C47 1.399(3)
C10 H10A 0.9900
C10 H10B 0.9900
C26 H26A 0.9900
C26 H26B 0.9900
C26 C27 1.488(3)
C41 C36 1.396(3)
C41 C40 1.404(3)
C47 H47 0.9500
C36 C35 1.502(3)
C36 C37 1.392(3)
C35 H35A 0.9900
C35 H35B 0.9900
C24 H24 0.9500
C24 C23 1.381(3)
C23 H23 0.9500
C23 C22 1.381(3)
C12 H12 0.9500
C12 C13 1.392(3)
C52 C53 1.387(3)
C52 C51 1.504(3)
C20 C21 1.390(3)
C20 C19 1.501(3)
C64 C59 1.401(3)
C64 C63 1.388(3)
C3 H3A 0.9900
C3 H3B 0.9900
C31 H31 0.9500
C31 C30 1.385(3)
C18 H18A 0.9900
C18 H18B 0.9900
C5 H5 0.9500
C5 C6 1.380(3)
C14 H14 0.9500
C14 C13 1.388(4)
C14 C15 1.386(4)
C7 H7 0.9500
C7 C6 1.384(3)
C58 H58A 0.9900
C58 H58B 0.9900
C58 C59 1.494(3)
C30 H30 0.9500
C30 C29 1.381(4)
C56 H56 0.9500
C56 C55 1.379(3)
C21 H21 0.9500
C21 C22 1.388(3)
C6 H6 0.9500
C53 H53 0.9500
C53 C54 1.389(3)
C59 C60 1.394(3)
C22 H22 0.9500
C28 H28 0.9500
C28 C29 1.388(3)
C28 C27 1.389(3)
C13 H13 0.9500
C51 H51A 0.9900
C51 H51B 0.9900
C15 H15 0.9500
C55 H55 0.9500
C55 C54 1.376(4)
C29 H29 0.9500
C19 H19A 0.9900
C19 H19B 0.9900
C40 H40 0.9500
C40 C39 1.384(4)
C63 H63 0.9500
C63 C62 1.388(4)
C54 H54 0.9500
C37 H37 0.9500
C37 C38 1.384(3)
C39 H39 0.9500
C39 C38 1.378(4)
C38 H38 0.9500
C60 H60 0.9500
C60 C61 1.379(4)
C62 H62 0.9500
C62 C61 1.383(4)
C2AA C1AA 1.453(4)
C2AA N1AA 1.122(4)
C61 H61 0.9500
C1AA H1AA 0.9800
C1AA H1AB 0.9800
C1AA H1AC 0.9800
N1BA C2BA 1.138(4)
C2BA C1BA 1.440(5)
C1BA H1BA 0.9800
C1BA H1BB 0.9800
C1BA H1BC 0.9800

loop_
_geom_torsion_atom_site_label_1
_geom_torsion_atom_site_label_2
_geom_torsion_atom_site_label_3
_geom_torsion_atom_site_label_4
_geom_torsion
Ti3 O10 C33 O11 166.75(15)
Ti3 O10 C33 C34 -12.8(2)
Ti3 O7 C17 O6 30.1(3)
Ti3 O7 C17 C18 -149.42(17)
Ti3 O13 C48 C43 -53.3(3)
Ti3 O13 C48 C47 127.91(18)
Ti3 O12 C41 C36 -22.0(3)
Ti3 O12 C41 C40 157.39(17)
Ti3 N3 C34 C33 23.76(19)
Ti3 N3 C42 C43 -52.8(2)
Ti3 N3 C35 C36 -60.8(2)
Ti1 O1 C1 O2 -169.37(15)
Ti1 O1 C1 C2 10.6(2)
Ti1 O4 C16 C11 53.9(3)
Ti1 O4 C16 C15 -125.01(19)
Ti1 O11 C33 O10 -23.2(3)
Ti1 O11 C33 C34 156.31(16)
Ti1 O3 C9 C4 10.3(3)
Ti1 O3 C9 C8 -170.24(16)
Ti1 N1 C2 C1 -18.49(19)
Ti1 N1 C10 C11 59.0(2)
Ti1 N1 C3 C4 58.85(19)
Ti2 O6 C17 O7 -170.54(15)
Ti2 O6 C17 C18 9.0(3)
Ti2 O9 C32 C31 -121.0(2)
Ti2 O9 C32 C27 58.5(2)
Ti2 O8 C25 C24 -147.90(17)
Ti2 O8 C25 C20 31.4(3)
Ti2 O16 C49 O15 -36.6(3)
Ti2 O16 C49 C50 143.19(17)
Ti2 N2 C26 C27 51.5(2)
Ti2 N2 C18 C17 -28.91(19)
Ti2 N2 C19 C20 61.70(19)
Ti4 O15 C49 O16 172.83(15)
Ti4 O15 C49 C50 -7.0(3)
Ti4 O2 C1 O1 32.3(3)
Ti4 O2 C1 C2 -147.68(16)
Ti4 O18 C64 C59 -52.8(3)
Ti4 O18 C64 C63 128.3(2)
Ti4 O17 C57 C52 -5.2(4)
Ti4 O17 C57 C56 175.44(18)
Ti4 N4 C50 C49 17.5(2)
Ti4 N4 C58 C59 -59.9(2)
Ti4 N4 C51 C52 -58.3(2)
O10 Ti3 O13 C48 -29.31(17)
O10 Ti3 O14 Ti4 28.02(17)
O10 Ti3 O12 C41 26.5(3)
O10 C33 C34 N3 -10.6(3)
O1 Ti1 O4 C16 33.78(17)
O1 Ti1 O5 Ti2 -40.72(17)
O1 Ti1 O3 C9 -3.2(3)
O1 C1 C2 N1 7.8(3)
O6 Ti2 O9 C32 24.85(17)
O6 Ti2 O8 C25 -35.4(3)
O6 Ti2 O5 Ti1 -19.02(17)
O6 C17 C18 N2 17.0(3)
O7 Ti3 O13 C48 29.1(4)
O7 Ti3 O14 Ti4 -58.27(17)
O7 Ti3 O12 C41 92.4(2)
O7 C17 C18 N2 -163.45(18)
O9 Ti2 O8 C25 64.5(2)
O9 Ti2 O5 Ti1 -105.87(16)
O9 C32 C31 C30 179.68(19)
O9 C32 C27 C26 5.3(3)
O9 C32 C27 C28 -178.90(19)
O13 Ti3 O14 Ti4 115.88(17)
O13 Ti3 O12 C41 -75.3(2)
O13 C48 C47 C46 -179.20(18)
O8 Ti2 O9 C32 -133.84(17)
O8 Ti2 O5 Ti1 153.55(15)
O8 C25 C24 C23 176.2(2)
O8 C25 C20 C21 -173.29(19)
O8 C25 C20 C19 8.8(3)
O15 Ti4 O14 Ti3 31.53(17)
O15 Ti4 O18 C64 -37.9(2)
O15 Ti4 O17 C57 1.0(4)
O15 C49 C50 N4 -9.1(3)
O4 Ti1 O5 Ti2 -127.34(16)
O4 Ti1 O3 C9 92.8(2)
O4 C16 C15 C14 176.5(2)
O11 Ti1 O4 C16 -23.4(4)
O11 Ti1 O5 Ti2 46.20(16)
O11 Ti1 O3 C9 -74.8(2)
O11 C33 C34 N3 169.80(18)
O5 Ti1 O4 C16 125.93(17)
O5 Ti1 O3 C9 -165.3(2)
O5 Ti2 O9 C32 119.74(17)
O5 Ti2 O8 C25 165.1(2)
O3 Ti1 O4 C16 -125.80(17)
O3 Ti1 O5 Ti2 133.10(16)
O3 C9 C4 C3 3.7(3)
O3 C9 C4 C5 178.06(19)
O3 C9 C8 C7 -178.5(2)
O16 Ti2 O9 C32 -25.2(4)
O16 Ti2 O8 C25 -103.9(2)
O16 Ti2 O5 Ti1 67.11(16)
O16 C49 C50 N4 171.05(19)
O14 Ti3 O13 C48 -122.99(17)
O14 Ti3 O12 C41 -176.3(2)
O14 Ti4 O18 C64 -129.8(2)
O14 Ti4 O17 C57 162.6(2)
O2 Ti4 O14 Ti3 -55.39(17)
O2 Ti4 O18 C64 10.2(5)
O2 Ti4 O17 C57 72.7(2)
O2 C1 C2 N1 -172.27(17)
O12 Ti3 O13 C48 130.36(17)
O12 Ti3 O14 Ti4 -144.08(16)
O12 C41 C36 C35 -9.3(3)
O12 C41 C36 C37 174.68(19)
O12 C41 C40 C39 -176.6(2)
O18 Ti4 O14 Ti3 117.02(17)
O18 Ti4 O17 C57 -96.2(2)
O18 C64 C59 C58 -0.5(3)
O18 C64 C59 C60 -178.3(2)
O18 C64 C63 C62 178.3(2)
O17 Ti4 O14 Ti3 -141.99(16)
O17 Ti4 O18 C64 121.2(2)
O17 C57 C52 C53 -180.0(2)
O17 C57 C52 C51 -5.9(3)
O17 C57 C56 C55 178.9(2)
N2 Ti2 O9 C32 -48.90(17)
N2 Ti2 O8 C25 -18.2(2)
N2 Ti2 O5 Ti1 -9.8(5)
N2 C26 C27 C32 -58.6(3)
N2 C26 C27 C28 125.7(2)
N1 Ti1 O4 C16 -40.82(18)
N1 Ti1 O5 Ti2 -13.7(4)
N1 Ti1 O3 C9 6.8(2)
N3 Ti3 O13 C48 44.71(17)
N3 Ti3 O14 Ti4 12.8(4)
N3 Ti3 O12 C41 8.7(2)
N4 Ti4 O14 Ti3 8.5(4)
N4 Ti4 O18 C64 37.1(2)
N4 Ti4 O17 C57 -10.6(2)
N4 C58 C59 C64 58.2(3)
N4 C58 C59 C60 -124.0(2)
C9 C4 C3 N1 -43.0(3)
C9 C4 C5 C6 0.5(3)
C9 C8 C7 C6 0.5(3)
C32 C31 C30 C29 -0.9(3)
C11 C16 C15 C14 -2.4(3)
C11 C12 C13 C14 -1.5(3)
C4 C9 C8 C7 0.9(3)
C4 C5 C6 C7 1.0(3)
C2 N1 C10 C11 -60.5(2)
C2 N1 C3 C4 178.61(17)
C16 C11 C10 N1 -61.5(3)
C16 C11 C12 C13 0.0(3)
C34 N3 C42 C43 66.6(2)
C34 N3 C35 C36 -178.88(18)
C57 C52 C53 C54 1.2(4)
C57 C52 C51 N4 42.5(3)
C57 C56 C55 C54 1.1(4)
C8 C9 C4 C3 -175.77(19)
C8 C9 C4 C5 -1.4(3)
C8 C7 C6 C5 -1.5(3)
C50 N4 C58 C59 59.9(2)
C50 N4 C51 C52 -178.71(19)
C45 C46 C47 C48 0.6(3)
C25 C24 C23 C22 -1.5(3)
C25 C20 C21 C22 -4.5(3)
C25 C20 C19 N2 -57.7(3)
C46 C45 C44 C43 1.1(3)
C43 C48 C47 C46 2.0(3)
C42 N3 C34 C33 -98.7(2)
C42 N3 C35 C36 62.1(2)
C42 C43 C44 C45 -172.61(19)
C42 C43 C48 O13 -7.5(3)
C42 C43 C48 C47 171.24(18)
C44 C45 C46 C47 -2.2(3)
C44 C43 C42 N3 -125.9(2)
C44 C43 C48 O13 178.12(18)
C44 C43 C48 C47 -3.1(3)
C48 C43 C42 N3 59.9(3)
C48 C43 C44 C45 1.5(3)
C10 N1 C2 C1 101.66(19)
C10 N1 C3 C4 -62.0(2)
C10 C11 C16 O4 3.3(3)
C10 C11 C16 C15 -177.71(19)
C10 C11 C12 C13 179.7(2)
C26 N2 C18 C17 93.2(2)
C26 N2 C19 C20 -61.3(2)
C41 C36 C35 N3 54.1(3)
C41 C36 C37 C38 2.5(3)
C41 C40 C39 C38 1.6(4)
C36 C41 C40 C39 2.8(3)
C36 C37 C38 C39 1.8(4)
C35 N3 C34 C33 143.32(18)
C35 N3 C42 C43 -174.17(18)
C35 C36 C37 C38 -173.6(2)
C24 C25 C20 C21 6.0(3)
C24 C25 C20 C19 -171.9(2)
C24 C23 C22 C21 3.0(4)
C12 C11 C16 O4 -176.94(19)
C12 C11 C16 C15 2.0(3)
C12 C11 C10 N1 118.8(2)
C52 C57 C56 C55 -0.5(4)
C52 C53 C54 C55 -0.7(4)
C20 C25 C24 C23 -3.1(3)
C20 C21 C22 C23 0.1(4)
C64 C59 C60 C61 -0.1(4)
C64 C63 C62 C61 0.0(4)
C3 N1 C2 C1 -139.53(17)
C3 N1 C10 C11 -179.49(18)
C3 C4 C5 C6 175.1(2)
C31 C32 C27 C26 -175.20(19)
C31 C32 C27 C28 0.6(3)
C31 C30 C29 C28 0.7(3)
C18 N2 C26 C27 -66.6(2)
C18 N2 C19 C20 178.79(17)
C5 C4 C3 N1 142.69(19)
C58 N4 C50 C49 -102.7(2)
C58 N4 C51 C52 62.0(2)
C58 C59 C60 C61 -177.8(3)
C56 C57 C52 C53 -0.7(3)
C56 C57 C52 C51 173.4(2)
C56 C55 C54 C53 -0.5(4)
C21 C20 C19 N2 124.5(2)
C53 C52 C51 N4 -143.5(2)
C59 C64 C63 C62 -0.5(4)
C59 C60 C61 C62 -0.5(5)
C13 C14 C15 C16 0.8(3)
C51 N4 C50 C49 139.37(19)
C51 N4 C58 C59 178.82(18)
C51 C52 C53 C54 -173.1(2)
C15 C14 C13 C12 1.2(4)
C29 C28 C27 C32 -0.8(3)
C29 C28 C27 C26 174.8(2)
C27 C32 C31 C30 0.2(3)
C27 C28 C29 C30 0.1(3)
C19 N2 C26 C27 172.59(18)
C19 N2 C18 C17 -148.12(17)
C19 C20 C21 C22 173.4(2)
C40 C41 C36 C35 171.3(2)
C40 C41 C36 C37 -4.7(3)
C40 C39 C38 C37 -3.9(4)
C63 C64 C59 C58 178.4(2)
C63 C64 C59 C60 0.5(4)
C63 C62 C61 C60 0.5(5)
C37 C36 C35 N3 -129.9(2)
